data_7230335
loop_
_publ_author_name
'Sugiyama, Haruki'
'Uekusa, Hidehiro'

_publ_section_title
;
 Relationship between crystal structures and photochromic properties of
 N-salicylideneaminopyridine derivatives
;
_journal_issue 15
_journal_name_full CrystEngComm
_journal_page_first 2144
_journal_paper_doi 10.1039/C8CE00003D
_journal_volume 20
_journal_year 2018
_chemical_compound_source non-photochromic
_chemical_formula_moiety 'C12 H9 Br N2 O, 0.5(I2 C12 H8)'
_chemical_formula_sum 'C18 H13 Br I N2 O'
_chemical_formula_weight 480.11
_chemical_name_common 5Br3SAP-14IbiPh
_chemical_name_systematic '4-bromo-2-[(E)-3-pyridyliminomethyl]phenol, 1,4-diiodobiphenyl'
_space_group_crystal_system monoclinic
_space_group_IT_number 14
_space_group_name_Hall '-P 2ybc'
_space_group_name_H-M_alt 'P 1 21/c 1'
_symmetry_space_group_name_Hall '-P 2ybc'
_symmetry_space_group_name_H-M 'P 1 21/c 1'
_atom_sites_solution_hydrogens mixed
_atom_sites_solution_primary dual
_atom_sites_solution_secondary difmap
_audit_creation_method SHELXL-2016/6
_audit_update_record
;
2017-12-30 deposited with the CCDC.
2018-03-20 downloaded from the CCDC.
;
_cell_angle_alpha 90
_cell_angle_beta 90.041(2)
_cell_angle_gamma 90
_cell_formula_units_Z 4
_cell_length_a 37.851(2)
_cell_length_b 6.9901(4)
_cell_length_c 6.168(3)
_cell_measurement_reflns_used 8123
_cell_measurement_temperature 93(2)
_cell_measurement_theta_max 27.47
_cell_measurement_theta_min 3.11
_cell_volume 1631.9(8)
_computing_cell_refinement 'PROCESS-AUTO (Rigaku, 1998)'
_computing_data_collection 'PROCESS-AUTO (Rigaku, 1998)'
_computing_data_reduction 'PROCESS-AUTO (Rigaku, 1998)'
_computing_molecular_graphics 'ORTEP-3 (Farrugia, 2008)'
_computing_publication_material 'SHELXL-2014/07 (Sheldrick, 2014)'
_computing_structure_refinement 'SHELXL-2016/6 (Sheldrick, 2016)'
_computing_structure_solution 'SHELXT 2014/4 (Sheldrick, 2014)'
_diffrn_ambient_temperature 93(2)
_diffrn_measured_fraction_theta_full 0.995
_diffrn_measured_fraction_theta_max 0.995
_diffrn_measurement_device_type 'RIGAKU R-AXIS RAPID IP Area Detector'
_diffrn_measurement_method '\w scans'
_diffrn_radiation_type MoK\a
_diffrn_radiation_wavelength 0.71075
_diffrn_reflns_av_R_equivalents 0.0837
_diffrn_reflns_av_unetI/netI 0.0736
_diffrn_reflns_Laue_measured_fraction_full 0.995
_diffrn_reflns_Laue_measured_fraction_max 0.995
_diffrn_reflns_limit_h_max 45
_diffrn_reflns_limit_h_min -45
_diffrn_reflns_limit_k_max 8
_diffrn_reflns_limit_k_min -8
_diffrn_reflns_limit_l_max 7
_diffrn_reflns_limit_l_min -7
_diffrn_reflns_number 12155
_diffrn_reflns_point_group_measured_fraction_full 0.995
_diffrn_reflns_point_group_measured_fraction_max 0.995
_diffrn_reflns_theta_full 25.242
_diffrn_reflns_theta_max 25.350
_diffrn_reflns_theta_min 3.107
_diffrn_source 'rotating anode X-ray tube'
_exptl_absorpt_coefficient_mu 4.416
_exptl_absorpt_correction_T_max 0.917
_exptl_absorpt_correction_T_min 0.433
_exptl_absorpt_correction_type multi-scan
_exptl_absorpt_process_details 'Absorption was corrected by ABSCOR'
_exptl_crystal_colour yellow
_exptl_crystal_density_diffrn 1.954
_exptl_crystal_description palte
_exptl_crystal_F_000 924
_exptl_crystal_recrystallization_method 'Re-crystallisation from solvent: methanol'
_exptl_crystal_size_max 0.040
_exptl_crystal_size_mid 0.040
_exptl_crystal_size_min 0.020
_refine_diff_density_max 1.491
_refine_diff_density_min -0.784
_refine_diff_density_rms 0.215
_refine_ls_extinction_method none
_refine_ls_goodness_of_fit_ref 1.050
_refine_ls_hydrogen_treatment constr
_refine_ls_matrix_type full
_refine_ls_number_parameters 208
_refine_ls_number_reflns 2976
_refine_ls_number_restraints 0
_refine_ls_restrained_S_all 1.050
_refine_ls_R_factor_all 0.0417
_refine_ls_R_factor_gt 0.0377
_refine_ls_shift/su_max 0.000
_refine_ls_shift/su_mean 0.000
_refine_ls_structure_factor_coef Fsqd
_refine_ls_weighting_details 'w=1/[\s^2^(Fo^2^)+(0.0334P)^2^] where P=(Fo^2^+2Fc^2^)/3'
_refine_ls_weighting_scheme calc
_refine_ls_wR_factor_gt 0.0813
_refine_ls_wR_factor_ref 0.0838
_reflns_Friedel_coverage 0.000
_reflns_number_gt 2637
_reflns_number_total 2976
_reflns_threshold_expression 'I > 2\s(I)'
_cod_data_source_file c8ce00003d2.cif
_cod_data_source_block shelx_CCDC20
_cod_depositor_comments 'Adding full bibliography for 7230315--7230335.cif.'
_cod_database_code 7230335
_shelx_shelxl_version_number 2016/6
_shelx_space_group_comment
;
The symmetry employed for this shelxl refinement is uniquely defined
by the following loop, which should always be used as a source of
symmetry information in preference to the above space-group names.
They are only intended as comments.
;
_shelx_estimated_absorpt_t_min 0.843
_shelx_estimated_absorpt_t_max 0.917

loop_
_space_group_symop_operation_xyz
'x, y, z'
'-x, y+1/2, -z+1/2'
'-x, -y, -z'
'x, -y-1/2, z-1/2'

loop_
_atom_site_label
_atom_site_type_symbol
_atom_site_fract_x
_atom_site_fract_y
_atom_site_fract_z
_atom_site_U_iso_or_equiv
_atom_site_adp_type
_atom_site_occupancy
_atom_site_site_symmetry_order
_atom_site_calc_flag
_atom_site_refinement_flags_posn
_atom_site_refinement_flags_adp
Br1 Br 0.46794(2) -0.06977(6) 0.80932(6) 0.03436(14) Uani 1 1 d . .
O1 O 0.33921(7) 0.0710(4) 0.2554(4) 0.0328(6) Uani 1 1 d . .
H1A H 0.320584 0.057680 0.327755 0.049 Uiso 1 1 d R U
N1 N 0.30088(8) -0.0175(4) 0.5897(5) 0.0254(7) Uani 1 1 d . .
N2 N 0.20503(9) -0.0647(4) 0.6470(5) 0.0317(7) Uani 1 1 d . .
C1 C 0.36761(10) 0.0376(5) 0.3846(6) 0.0249(8) Uani 1 1 d . .
C2 C 0.40132(10) 0.0721(5) 0.2989(6) 0.0276(8) Uani 1 1 d . .
H2 H 0.403825 0.119095 0.155221 0.033 Uiso 1 1 calc R U
C3 C 0.43081(11) 0.0376(5) 0.4243(6) 0.0276(9) Uani 1 1 d . .
H3 H 0.453685 0.059934 0.366326 0.033 Uiso 1 1 calc R U
C4 C 0.42717(11) -0.0304(5) 0.6367(6) 0.0244(8) Uani 1 1 d . .
C5 C 0.39410(10) -0.0649(5) 0.7231(6) 0.0235(8) Uani 1 1 d . .
H5 H 0.391890 -0.113443 0.866290 0.028 Uiso 1 1 calc R U
C6 C 0.36397(10) -0.0283(5) 0.5996(5) 0.0228(8) Uani 1 1 d . .
C7 C 0.32911(10) -0.0476(4) 0.7007(6) 0.0244(8) Uani 1 1 d . .
H1 H 0.327364 -0.082661 0.849094 0.029 Uiso 1 1 calc R U
C8 C 0.26731(10) -0.0123(5) 0.6940(6) 0.0243(8) Uani 1 1 d . .
C9 C 0.23825(10) -0.0705(5) 0.5719(6) 0.0264(8) Uani 1 1 d . .
H9 H 0.242152 -0.116372 0.428918 0.032 Uiso 1 1 calc R U
C10 C 0.20013(11) 0.0025(6) 0.8483(7) 0.0326(9) Uani 1 1 d . .
H10 H 0.176795 0.005700 0.904698 0.039 Uiso 1 1 calc R U
C11 C 0.22745(11) 0.0673(5) 0.9774(6) 0.0304(9) Uani 1 1 d . .
H11 H 0.222690 0.116355 1.118071 0.037 Uiso 1 1 calc R U
C12 C 0.26167(11) 0.0605(5) 0.9012(6) 0.0269(8) Uani 1 1 d . .
H12 H 0.280839 0.104148 0.987560 0.032 Uiso 1 1 calc R U
I1 I 0.13572(2) -0.03431(3) 0.38665(4) 0.02722(12) Uani 1 1 d . .
C13 C 0.08571(10) -0.0166(5) 0.2408(6) 0.0225(8) Uani 1 1 d . .
C14 C 0.08107(10) 0.0595(5) 0.0339(6) 0.0246(8) Uani 1 1 d . .
H14 H 0.100935 0.105149 -0.044647 0.029 Uiso 1 1 calc R U
C15 C 0.04800(10) 0.0689(5) -0.0576(6) 0.0236(8) Uani 1 1 d . .
H15 H 0.045383 0.124166 -0.197403 0.028 Uiso 1 1 calc R U
C16 C 0.01784(10) -0.0013(5) 0.0506(6) 0.0201(7) Uani 1 1 d . .
C17 C 0.02330(10) -0.0754(5) 0.2607(6) 0.0235(8) Uani 1 1 d . .
H17 H 0.003557 -0.120799 0.340566 0.028 Uiso 1 1 calc R U
C18 C 0.05637(10) -0.0839(5) 0.3537(5) 0.0231(7) Uani 1 1 d . .
H18 H 0.059168 -0.135688 0.495052 0.028 Uiso 1 1 calc R U

loop_
_atom_site_aniso_label
_atom_site_aniso_U_11
_atom_site_aniso_U_22
_atom_site_aniso_U_33
_atom_site_aniso_U_23
_atom_site_aniso_U_13
_atom_site_aniso_U_12
Br1 0.0197(2) 0.0449(2) 0.0384(2) 0.00100(17) -0.00492(17) -0.00055(15)
O1 0.0255(16) 0.0473(15) 0.0255(13) 0.0066(12) -0.0022(11) 0.0009(12)
N1 0.0207(19) 0.0276(15) 0.0279(18) -0.0022(12) -0.0019(14) -0.0013(12)
N2 0.0229(19) 0.0364(17) 0.0357(18) 0.0001(14) -0.0025(14) -0.0024(13)
C1 0.025(2) 0.0258(18) 0.0239(18) -0.0010(15) -0.0010(15) 0.0004(14)
C2 0.030(2) 0.0275(18) 0.0248(18) -0.0002(16) 0.0036(16) 0.0011(15)
C3 0.024(2) 0.0278(19) 0.031(2) -0.0021(15) 0.0066(16) -0.0020(14)
C4 0.020(2) 0.0248(18) 0.0286(19) -0.0018(15) -0.0026(15) 0.0032(14)
C5 0.023(2) 0.0247(17) 0.0229(18) 0.0004(14) -0.0018(15) -0.0006(14)
C6 0.021(2) 0.0233(19) 0.024(2) -0.0010(14) -0.0003(16) -0.0009(13)
C7 0.025(2) 0.0257(18) 0.0230(18) 0.0017(14) -0.0015(15) 0.0008(14)
C8 0.024(2) 0.0236(16) 0.0254(19) 0.0025(15) -0.0010(15) 0.0004(14)
C9 0.024(2) 0.0290(18) 0.0259(18) -0.0011(15) -0.0045(15) -0.0008(15)
C10 0.020(2) 0.0363(19) 0.041(2) 0.0015(18) 0.0050(17) 0.0008(15)
C11 0.033(2) 0.033(2) 0.0252(19) 0.0009(16) 0.0003(16) 0.0035(16)
C12 0.022(2) 0.0275(18) 0.031(2) -0.0010(15) -0.0064(16) -0.0003(14)
I1 0.01877(17) 0.03245(18) 0.03043(18) -0.00066(9) -0.00411(11) 0.00080(9)
C13 0.016(2) 0.0230(16) 0.0283(19) -0.0009(15) -0.0049(14) -0.0014(13)
C14 0.017(2) 0.0261(18) 0.030(2) 0.0035(15) 0.0024(15) -0.0044(13)
C15 0.024(2) 0.0255(17) 0.0211(18) 0.0034(15) 0.0020(14) -0.0014(14)
C16 0.021(2) 0.0180(14) 0.0217(17) -0.0021(14) 0.0004(14) 0.0022(13)
C17 0.020(2) 0.0233(17) 0.0272(19) 0.0003(15) 0.0025(15) 0.0000(14)
C18 0.024(2) 0.0240(17) 0.0216(17) 0.0000(15) -0.0009(14) 0.0002(14)

loop_
_atom_type_symbol
_atom_type_description
_atom_type_scat_dispersion_real
_atom_type_scat_dispersion_imag
_atom_type_scat_source
C C 0.0033 0.0016 'International Tables Vol C Tables 4.2.6.8 and 6.1.1.4'
H H 0.0000 0.0000 'International Tables Vol C Tables 4.2.6.8 and 6.1.1.4'
Br Br -0.2901 2.4595 'International Tables Vol C Tables 4.2.6.8 and 6.1.1.4'
I I -0.4742 1.8119 'International Tables Vol C Tables 4.2.6.8 and 6.1.1.4'
N N 0.0061 0.0033 'International Tables Vol C Tables 4.2.6.8 and 6.1.1.4'
O O 0.0106 0.0060 'International Tables Vol C Tables 4.2.6.8 and 6.1.1.4'

loop_
_geom_angle_atom_site_label_1
_geom_angle_atom_site_label_2
_geom_angle_atom_site_label_3
_geom_angle
_geom_angle_site_symmetry_3
C1 O1 H1A 109.5 .
C7 N1 C8 120.3(3) .
C10 N2 C9 117.4(4) .
O1 C1 C2 118.0(3) .
O1 C1 C6 122.0(3) .
C2 C1 C6 120.0(4) .
C3 C2 C1 119.7(4) .
C3 C2 H2 120.2 .
C1 C2 H2 120.2 .
C2 C3 C4 120.3(4) .
C2 C3 H3 119.9 .
C4 C3 H3 119.9 .
C5 C4 C3 120.6(4) .
C5 C4 Br1 119.7(3) .
C3 C4 Br1 119.6(3) .
C4 C5 C6 119.9(3) .
C4 C5 H5 120.1 .
C6 C5 H5 120.1 .
C5 C6 C1 119.5(3) .
C5 C6 C7 119.1(3) .
C1 C6 C7 121.2(3) .
N1 C7 C6 120.4(3) .
N1 C7 H1 119.8 .
C6 C7 H1 119.8 .
C12 C8 C9 118.8(4) .
C12 C8 N1 124.1(3) .
C9 C8 N1 116.9(3) .
N2 C9 C8 123.0(4) .
N2 C9 H9 118.5 .
C8 C9 H9 118.5 .
N2 C10 C11 123.0(4) .
N2 C10 H10 118.5 .
C11 C10 H10 118.5 .
C12 C11 C10 119.7(4) .
C12 C11 H11 120.2 .
C10 C11 H11 120.2 .
C11 C12 C8 118.1(4) .
C11 C12 H12 121.0 .
C8 C12 H12 121.0 .
C18 C13 C14 119.1(3) .
C18 C13 I1 119.0(3) .
C14 C13 I1 121.9(3) .
C15 C14 C13 120.6(3) .
C15 C14 H14 119.7 .
C13 C14 H14 119.7 .
C14 C15 C16 121.8(3) .
C14 C15 H15 119.1 .
C16 C15 H15 119.1 .
C17 C16 C15 116.4(3) .
C17 C16 C16 121.5(4) 3
C15 C16 C16 122.1(4) 3
C18 C17 C16 122.1(3) .
C18 C17 H17 119.0 .
C16 C17 H17 119.0 .
C17 C18 C13 120.1(3) .
C17 C18 H18 119.9 .
C13 C18 H18 119.9 .

loop_
_geom_bond_atom_site_label_1
_geom_bond_atom_site_label_2
_geom_bond_distance
_geom_bond_site_symmetry_2
Br1 C4 1.894(4) .
O1 C1 1.358(5) .
O1 H1A 0.8401 .
N1 C7 1.286(5) .
N1 C8 1.425(5) .
N2 C10 1.341(5) .
N2 C9 1.341(5) .
C1 C2 1.402(5) .
C1 C6 1.410(5) .
C2 C3 1.379(6) .
C2 H2 0.9500 .
C3 C4 1.400(5) .
C3 H3 0.9500 .
C4 C5 1.382(5) .
C5 C6 1.395(5) .
C5 H5 0.9500 .
C6 C7 1.466(5) .
C7 H1 0.9500 .
C8 C12 1.392(5) .
C8 C9 1.393(6) .
C9 H9 0.9500 .
C10 C11 1.381(6) .
C10 H10 0.9500 .
C11 C12 1.379(5) .
C11 H11 0.9500 .
C12 H12 0.9500 .
I1 C13 2.099(4) .
C13 C18 1.393(5) .
C13 C14 1.394(5) .
C14 C15 1.374(5) .
C14 H14 0.9500 .
C15 C16 1.411(5) .
C15 H15 0.9500 .
C16 C17 1.411(5) .
C16 C16 1.487(8) 3
C17 C18 1.378(5) .
C17 H17 0.9500 .
C18 H18 0.9500 .

loop_
_geom_hbond_atom_site_label_D
_geom_hbond_atom_site_label_H
_geom_hbond_atom_site_label_A
_geom_hbond_distance_DH
_geom_hbond_distance_HA
_geom_hbond_distance_DA
_geom_hbond_angle_DHA
_geom_hbond_site_symmetry_A
O1 H1A N1 0.84 1.86 2.597(4) 146.3 .
C14 H14 I1 0.95 3.30 4.016(3) 133.3 4_565

loop_
_geom_torsion_atom_site_label_1
_geom_torsion_atom_site_label_2
_geom_torsion_atom_site_label_3
_geom_torsion_atom_site_label_4
_geom_torsion
_geom_torsion_site_symmetry_1
_geom_torsion_site_symmetry_4
O1 C1 C2 C3 -179.2(3) . .
C6 C1 C2 C3 1.3(5) . .
C1 C2 C3 C4 -0.4(5) . .
C2 C3 C4 C5 0.4(5) . .
C2 C3 C4 Br1 -178.1(3) . .
C3 C4 C5 C6 -1.3(5) . .
Br1 C4 C5 C6 177.3(2) . .
C4 C5 C6 C1 2.1(5) . .
C4 C5 C6 C7 -174.0(3) . .
O1 C1 C6 C5 178.4(3) . .
C2 C1 C6 C5 -2.2(5) . .
O1 C1 C6 C7 -5.6(5) . .
C2 C1 C6 C7 173.9(3) . .
C8 N1 C7 C6 -172.0(3) . .
C5 C6 C7 N1 -179.0(3) . .
C1 C6 C7 N1 4.9(5) . .
C7 N1 C8 C12 35.2(5) . .
C7 N1 C8 C9 -150.0(3) . .
C10 N2 C9 C8 0.7(5) . .
C12 C8 C9 N2 -1.9(5) . .
N1 C8 C9 N2 -177.0(3) . .
C9 N2 C10 C11 1.0(6) . .
N2 C10 C11 C12 -1.4(6) . .
C10 C11 C12 C8 0.1(5) . .
C9 C8 C12 C11 1.4(5) . .
N1 C8 C12 C11 176.1(3) . .
C18 C13 C14 C15 0.3(5) . .
I1 C13 C14 C15 179.9(3) . .
C13 C14 C15 C16 -1.5(5) . .
C14 C15 C16 C17 2.2(5) . .
C14 C15 C16 C16 -177.5(4) . 3
C15 C16 C17 C18 -1.7(5) . .
C16 C16 C17 C18 178.0(4) 3 .
C16 C17 C18 C13 0.6(5) . .
C14 C13 C18 C17 0.2(5) . .
I1 C13 C18 C17 -179.4(2) . .
